data_7041625
loop_
_publ_author_name
'Tomaschautzky, Janek'
'Neumann, Beate'
'Stammler, Hans-Georg'
'Mix, Andreas'
'Mitzel, Norbert W.'

_publ_section_title
;
 Tridentate Lewis-acids based on triphenylsilane.
;
_journal_issue 5
_journal_name_full 'Dalton transactions (Cambridge, England : 2003)'
_journal_page_first 1645
_journal_page_last 1659
_journal_paper_doi 10.1039/c6dt04293g
_journal_volume 46
_journal_year 2017
_chemical_formula_moiety '1.13(C20.49 H18.79 Si0.85), 0.25(C3.51 H3.07 Si0.15)'
_chemical_formula_sum 'C24 H21.96 Si'
_chemical_formula_weight 338.47
_chemical_name_systematic
;
 ?
;
_space_group_crystal_system trigonal
_space_group_IT_number 148
_space_group_name_Hall '-R 3'
_space_group_name_H-M_alt 'R -3'
_symmetry_space_group_name_Hall '-R 3'
_symmetry_space_group_name_H-M 'R -3 :H'
_atom_sites_solution_hydrogens mixed
_atom_sites_solution_primary direct
_audit_creation_date 2016-10-28
_audit_creation_method
;
Olex2 1.2
(compiled 2016.09.09 svn.r3337 for OlexSys, GUI svn.r5227)
;
_audit_update_record
;
2016-10-28 deposited with the CCDC.
2017-01-06 downloaded from the CCDC.
;
_cell_angle_alpha 90
_cell_angle_beta 90
_cell_angle_gamma 120
_cell_formula_units_Z 24
_cell_length_a 23.2777(10)
_cell_length_b 23.2777(10)
_cell_length_c 25.4877(6)
_cell_measurement_reflns_used 12792
_cell_measurement_temperature 100.01(10)
_cell_measurement_theta_max 76.0430
_cell_measurement_theta_min 2.7560
_cell_volume 11960.3(8)
_computing_cell_refinement
;
CrysAlisPro, Agilent Technologies,
Version 1.171.37.35 (release 13-08-2014 CrysAlis171 .NET)
(compiled Aug 13 2014,18:06:01)
;
_computing_data_collection
;
CrysAlisPro, Agilent Technologies,
Version 1.171.37.35 (release 13-08-2014 CrysAlis171 .NET)
(compiled Aug 13 2014,18:06:01)
;
_computing_data_reduction
;
CrysAlisPro, Agilent Technologies,
Version 1.171.37.35 (release 13-08-2014 CrysAlis171 .NET)
(compiled Aug 13 2014,18:06:01)
;
_computing_molecular_graphics 'Olex2 (Dolomanov et al., 2009)'
_computing_publication_material 'Olex2 (Dolomanov et al., 2009)'
_computing_structure_refinement 'ShelXL (Sheldrick, 2015)'
_computing_structure_solution 'ShelXS (Sheldrick, 2008)'
_diffrn_ambient_environment N~2~
_diffrn_ambient_temperature 100.01(10)
_diffrn_detector 'CCD plate'
_diffrn_detector_area_resol_mean 5.3114
_diffrn_detector_type Atlas
_diffrn_measured_fraction_theta_full 1.000
_diffrn_measured_fraction_theta_max 1.000
_diffrn_measurement_details
;
#__ type_ start__ end____ width___ exp.time_
  1 omega -122.00  -35.00   1.0000    2.5000
omega____ theta____ kappa____ phi______ frames
    -      -38.5000  178.0000 -120.0000 87

#__ type_ start__ end____ width___ exp.time_
  2 omega  -46.00   23.00   1.0000    2.5000
omega____ theta____ kappa____ phi______ frames
    -      -38.5000   38.0000  -60.0000 69

#__ type_ start__ end____ width___ exp.time_
  3 omega -114.00   -5.00   1.0000    2.5000
omega____ theta____ kappa____ phi______ frames
    -      -38.5000  -19.0000  -90.0000 109

#__ type_ start__ end____ width___ exp.time_
  4 omega  -50.00   32.00   1.0000    2.5000
omega____ theta____ kappa____ phi______ frames
    -      -38.5000   38.0000   90.0000 82

#__ type_ start__ end____ width___ exp.time_
  5 omega   23.00   53.00   1.0000    2.5000
omega____ theta____ kappa____ phi______ frames
    -       42.9488   57.0000    0.0000 30

#__ type_ start__ end____ width___ exp.time_
  6 omega   15.00   78.00   1.0000    2.5000
omega____ theta____ kappa____ phi______ frames
    -       42.9488   77.0000  -60.0000 63

#__ type_ start__ end____ width___ exp.time_
  7 omega   91.00  117.00   1.0000    2.5000
omega____ theta____ kappa____ phi______ frames
    -       42.9488  178.0000  150.0000 26

#__ type_ start__ end____ width___ exp.time_
  8 omega   18.00   78.00   1.0000    2.5000
omega____ theta____ kappa____ phi______ frames
    -       42.9488   77.0000  120.0000 60

#__ type_ start__ end____ width___ exp.time_
  9 omega   57.00  126.00   1.0000    2.5000
omega____ theta____ kappa____ phi______ frames
    -       42.9488  178.0000  -90.0000 69

#__ type_ start__ end____ width___ exp.time_
 10 omega   22.00   86.00   1.0000    2.5000
omega____ theta____ kappa____ phi______ frames
    -       42.9488   38.0000 -180.0000 64

#__ type_ start__ end____ width___ exp.time_
 11 omega   23.00  102.00   1.0000    2.5000
omega____ theta____ kappa____ phi______ frames
    -       42.9488   38.0000   60.0000 79

#__ type_ start__ end____ width___ exp.time_
 12 omega   70.00  114.00   1.0000    2.5000
omega____ theta____ kappa____ phi______ frames
    -       42.9488   77.0000    0.0000 44

#__ type_ start__ end____ width___ exp.time_
 13 omega   13.00   91.00   1.0000    2.5000
omega____ theta____ kappa____ phi______ frames
    -       42.9488   77.0000 -180.0000 78

#__ type_ start__ end____ width___ exp.time_
 14 omega   14.00   68.00   1.0000    2.5000
omega____ theta____ kappa____ phi______ frames
    -       42.9488   77.0000 -120.0000 54

#__ type_ start__ end____ width___ exp.time_
 15 omega   14.00   50.00   1.0000    2.5000
omega____ theta____ kappa____ phi______ frames
    -       42.9488   77.0000    0.0000 36

#__ type_ start__ end____ width___ exp.time_
 16 omega   14.00   93.00   1.0000    2.5000
omega____ theta____ kappa____ phi______ frames
    -       42.9488   77.0000   60.0000 79

#__ type_ start__ end____ width___ exp.time_
 17 omega   33.00   65.00   1.0000   10.0000
omega____ theta____ kappa____ phi______ frames
    -      111.0000  -94.0000  -30.0000 32

#__ type_ start__ end____ width___ exp.time_
 18 omega   97.00  122.00   1.0000   10.0000
omega____ theta____ kappa____ phi______ frames
    -      111.0000 -125.0000  150.0000 25

#__ type_ start__ end____ width___ exp.time_
 19 omega   86.00  123.00   1.0000   10.0000
omega____ theta____ kappa____ phi______ frames
    -      111.0000   55.0000  -43.4289 37

#__ type_ start__ end____ width___ exp.time_
 20 omega   82.00  175.00   1.0000   10.0000
omega____ theta____ kappa____ phi______ frames
    -      111.0000   77.0000  120.0000 93

#__ type_ start__ end____ width___ exp.time_
 21 omega   81.00  107.00   1.0000   10.0000
omega____ theta____ kappa____ phi______ frames
    -      111.0000   77.0000   30.0000 26

#__ type_ start__ end____ width___ exp.time_
 22 omega   85.00  111.00   1.0000   10.0000
omega____ theta____ kappa____ phi______ frames
    -      111.0000   61.0000  -60.0000 26

#__ type_ start__ end____ width___ exp.time_
 23 omega  117.00  152.00   1.0000   10.0000
omega____ theta____ kappa____ phi______ frames
    -      111.0000   72.0000  107.1996 35

#__ type_ start__ end____ width___ exp.time_
 24 omega   85.00  132.00   1.0000   10.0000
omega____ theta____ kappa____ phi______ frames
    -      111.0000   61.0000 -180.0000 47

#__ type_ start__ end____ width___ exp.time_
 25 omega   81.00  108.00   1.0000   10.0000
omega____ theta____ kappa____ phi______ frames
    -      111.0000   77.0000 -120.0000 27

#__ type_ start__ end____ width___ exp.time_
 26 omega   47.00   74.00   1.0000   10.0000
omega____ theta____ kappa____ phi______ frames
    -      111.0000 -125.0000  150.0000 27

#__ type_ start__ end____ width___ exp.time_
 27 omega   85.00  111.00   1.0000   10.0000
omega____ theta____ kappa____ phi______ frames
    -      111.0000   61.0000   30.0000 26

#__ type_ start__ end____ width___ exp.time_
 28 omega   81.00  107.00   1.0000   10.0000
omega____ theta____ kappa____ phi______ frames
    -      111.0000   75.0000 -100.4557 26

#__ type_ start__ end____ width___ exp.time_
 29 omega   85.00  115.00   1.0000   10.0000
omega____ theta____ kappa____ phi______ frames
    -      111.0000   61.0000   90.0000 30

#__ type_ start__ end____ width___ exp.time_
 30 omega  122.00  149.00   1.0000   10.0000
omega____ theta____ kappa____ phi______ frames
    -      111.0000   61.0000   90.0000 27

#__ type_ start__ end____ width___ exp.time_
 31 omega   86.00  177.00   1.0000   10.0000
omega____ theta____ kappa____ phi______ frames
    -      111.0000   61.0000    0.0000 91

#__ type_ start__ end____ width___ exp.time_
 32 omega   81.00  107.00   1.0000   10.0000
omega____ theta____ kappa____ phi______ frames
    -      111.0000   77.0000 -150.0000 26

#__ type_ start__ end____ width___ exp.time_
 33 omega   81.00  178.00   1.0000   10.0000
omega____ theta____ kappa____ phi______ frames
    -      111.0000   77.0000   60.0000 97

#__ type_ start__ end____ width___ exp.time_
 34 omega   85.00  116.00   1.0000   10.0000
omega____ theta____ kappa____ phi______ frames
    -      111.0000   61.0000 -120.0000 31

#__ type_ start__ end____ width___ exp.time_
 35 omega   81.00  109.00   1.0000   10.0000
omega____ theta____ kappa____ phi______ frames
    -      111.0000   77.0000   90.0000 28

#__ type_ start__ end____ width___ exp.time_
 36 omega   41.00  117.00   1.0000   10.0000
omega____ theta____ kappa____ phi______ frames
    -      111.0000 -125.0000 -120.0000 76

#__ type_ start__ end____ width___ exp.time_
 37 omega   82.00  111.00   1.0000   10.0000
omega____ theta____ kappa____ phi______ frames
    -      111.0000   72.0000  107.1996 29

#__ type_ start__ end____ width___ exp.time_
 38 omega   81.00  173.00   1.0000   10.0000
omega____ theta____ kappa____ phi______ frames
    -      111.0000   77.0000 -180.0000 92

#__ type_ start__ end____ width___ exp.time_
 39 omega   40.00  109.00   1.0000   10.0000
omega____ theta____ kappa____ phi______ frames
    -      111.0000  -94.0000 -120.0000 69

#__ type_ start__ end____ width___ exp.time_
 40 omega   81.00  107.00   1.0000   10.0000
omega____ theta____ kappa____ phi______ frames
    -      111.0000   77.0000  -30.0000 26

#__ type_ start__ end____ width___ exp.time_
 41 omega   81.00  173.00   1.0000   10.0000
omega____ theta____ kappa____ phi______ frames
    -      111.0000   77.0000  -90.0000 92

#__ type_ start__ end____ width___ exp.time_
 42 omega   84.00  140.00   1.0000   10.0000
omega____ theta____ kappa____ phi______ frames
    -      111.0000  -77.0000 -120.0000 56

#__ type_ start__ end____ width___ exp.time_
 43 omega   41.00   83.00   1.0000   10.0000
omega____ theta____ kappa____ phi______ frames
    -      111.0000  -77.0000 -120.0000 42

#__ type_ start__ end____ width___ exp.time_
 44 omega  113.00  178.00   1.0000   10.0000
omega____ theta____ kappa____ phi______ frames
    -      111.0000   77.0000 -150.0000 65

#__ type_ start__ end____ width___ exp.time_
 45 omega   85.00  161.00   1.0000   10.0000
omega____ theta____ kappa____ phi______ frames
    -      111.0000   61.0000  -30.0000 76

#__ type_ start__ end____ width___ exp.time_
 46 omega   81.00  107.00   1.0000   10.0000
omega____ theta____ kappa____ phi______ frames
    -      111.0000   77.0000    0.0000 26

#__ type_ start__ end____ width___ exp.time_
 47 omega   45.00  141.00   1.0000   10.0000
omega____ theta____ kappa____ phi______ frames
    -      111.0000  -77.0000   30.0000 96

#__ type_ start__ end____ width___ exp.time_
 48 omega  124.00  176.00   1.0000   10.0000
omega____ theta____ kappa____ phi______ frames
    -      111.0000   77.0000  -60.0000 52

#__ type_ start__ end____ width___ exp.time_
 49 omega   89.00  116.00   1.0000   10.0000
omega____ theta____ kappa____ phi______ frames
    -      111.0000   45.0000 -180.0000 27

#__ type_ start__ end____ width___ exp.time_
 50 omega   85.00  111.00   1.0000   10.0000
omega____ theta____ kappa____ phi______ frames
    -      111.0000   61.0000 -150.0000 26

#__ type_ start__ end____ width___ exp.time_
 51 omega   81.00  108.00   1.0000   10.0000
omega____ theta____ kappa____ phi______ frames
    -      111.0000   77.0000  -60.0000 27

#__ type_ start__ end____ width___ exp.time_
 52 omega   81.00  107.00   1.0000   10.0000
omega____ theta____ kappa____ phi______ frames
    -      111.0000   77.0000  150.0000 26

#__ type_ start__ end____ width___ exp.time_
 53 omega  124.00  176.00   1.0000   10.0000
omega____ theta____ kappa____ phi______ frames
    -      111.0000   77.0000  150.0000 52

#__ type_ start__ end____ width___ exp.time_
 54 omega   85.00  112.00   1.0000   10.0000
omega____ theta____ kappa____ phi______ frames
    -      111.0000   61.0000   60.0000 27

#__ type_ start__ end____ width___ exp.time_
 55 omega   84.00  109.00   1.0000   10.0000
omega____ theta____ kappa____ phi______ frames
    -      111.0000  -94.0000  -30.0000 25

#__ type_ start__ end____ width___ exp.time_
 56 omega   83.00  110.00   1.0000   10.0000
omega____ theta____ kappa____ phi______ frames
    -      111.0000   67.0000  144.0187 27

#__ type_ start__ end____ width___ exp.time_
 57 omega   85.00  171.00   1.0000   10.0000
omega____ theta____ kappa____ phi______ frames
    -      111.0000   62.0000   39.2019 86

#__ type_ start__ end____ width___ exp.time_
 58 omega   85.00  176.00   1.0000   10.0000
omega____ theta____ kappa____ phi______ frames
    -      111.0000   60.0000 -106.5288 91

#__ type_ start__ end____ width___ exp.time_
 59 omega   83.00  110.00   1.0000   10.0000
omega____ theta____ kappa____ phi______ frames
    -      111.0000   69.0000 -148.6702 27
;
_diffrn_measurement_device 'four-circle diffractometer'
_diffrn_measurement_device_type 'SuperNova, Dual, Cu at zero, Atlas'
_diffrn_measurement_method '\w scans'
_diffrn_orient_matrix_UB_11 0.0007060000
_diffrn_orient_matrix_UB_12 0.0569677000
_diffrn_orient_matrix_UB_13 -0.0313892000
_diffrn_orient_matrix_UB_21 0.0137780000
_diffrn_orient_matrix_UB_22 -0.0269228000
_diffrn_orient_matrix_UB_23 -0.0507444000
_diffrn_orient_matrix_UB_31 -0.0752044000
_diffrn_orient_matrix_UB_32 -0.0429988000
_diffrn_orient_matrix_UB_33 -0.0095652000
_diffrn_radiation_monochromator mirror
_diffrn_radiation_probe x-ray
_diffrn_radiation_type CuK\a
_diffrn_radiation_wavelength 1.54184
_diffrn_reflns_av_R_equivalents 0.0765
_diffrn_reflns_av_unetI/netI 0.0260
_diffrn_reflns_Laue_measured_fraction_full 1.000
_diffrn_reflns_Laue_measured_fraction_max 1.000
_diffrn_reflns_limit_h_max 28
_diffrn_reflns_limit_h_min -29
_diffrn_reflns_limit_k_max 29
_diffrn_reflns_limit_k_min -29
_diffrn_reflns_limit_l_max 32
_diffrn_reflns_limit_l_min -32
_diffrn_reflns_number 74800
_diffrn_reflns_point_group_measured_fraction_full 1.000
_diffrn_reflns_point_group_measured_fraction_max 1.000
_diffrn_reflns_theta_full 67.684
_diffrn_reflns_theta_max 71.883
_diffrn_reflns_theta_min 2.795
_diffrn_source 'sealed X-ray tube'
_diffrn_source_type 'SuperNova (Cu) X-ray Source'
_exptl_absorpt_coefficient_mu 1.032
_exptl_absorpt_correction_T_max 1.00000
_exptl_absorpt_correction_T_min 0.83587
_exptl_absorpt_correction_type multi-scan
_exptl_absorpt_process_details
;
CrysAlisPro, Agilent Technologies,
Version 1.171.37.35 (release 13-08-2014 CrysAlis171 .NET)
(compiled Aug 13 2014,18:06:01)
Empirical absorption correction using spherical harmonics,
 implemented in SCALE3 ABSPACK scaling algorithm.
Empirical absorption correction using spherical harmonics,
 implemented in SCALE3 ABSPACK scaling algorithm.
;
_exptl_crystal_colour 'clear colourless'
_exptl_crystal_colour_lustre clear
_exptl_crystal_colour_primary colourless
_exptl_crystal_density_diffrn 1.128
_exptl_crystal_description cube
_exptl_crystal_F_000 4319
_exptl_crystal_size_max 0.037
_exptl_crystal_size_mid 0.022
_exptl_crystal_size_min 0.02
_refine_diff_density_max 0.193
_refine_diff_density_min -0.299
_refine_diff_density_rms 0.035
_refine_ls_extinction_method none
_refine_ls_goodness_of_fit_ref 1.063
_refine_ls_hydrogen_treatment mixed
_refine_ls_matrix_type full
_refine_ls_number_parameters 491
_refine_ls_number_reflns 5236
_refine_ls_number_restraints 0
_refine_ls_restrained_S_all 1.063
_refine_ls_R_factor_all 0.0813
_refine_ls_R_factor_gt 0.0625
_refine_ls_shift/su_max 0.000
_refine_ls_shift/su_mean 0.000
_refine_ls_structure_factor_coef Fsqd
_refine_ls_weighting_details 'w=1/[\s^2^(Fo^2^)+(0.0872P)^2^+9.3585P] where P=(Fo^2^+2Fc^2^)/3'
_refine_ls_weighting_scheme calc
_refine_ls_wR_factor_gt 0.1727
_refine_ls_wR_factor_ref 0.1847
_reflns_Friedel_coverage 0.000
_reflns_number_gt 3844
_reflns_number_total 5236
_reflns_threshold_expression 'I > 2\s(I)'
_cod_data_source_file c6dt04293g2.cif
_cod_data_source_block toma31_18
_cod_depositor_comments 'Adding full bibliography for 7041624--7041640.cif.'
_cod_original_cell_volume 11960.3(10)
_cod_database_code 7041625
_shelxl_version_number 2013-3
_chemical_oxdiff_formula 'C24 H22 Si'
_shelx_space_group_comment
;
The symmetry employed for this shelxl refinement is uniquely defined
by the following loop, which should always be used as a source of
symmetry information in preference to the above space-group names.
They are only intended as comments.
;
_reflns_odcompleteness_completeness 100.00
_reflns_odcompleteness_iscentric 1
_reflns_odcompleteness_theta 71.98
_olex2_refinement_description
;
1. Fixed Uiso
 At 1.2 times of:
  All C(H) groups, All C(H,H) groups
2. Uiso/Uaniso restraints and constraints
Uanis(Si2B) = Uanis(Si2)
Uanis(C29A) = Uanis(C29B)
Uanis(Si1B) = Uanis(Si1A)
Uanis(C13A) = Uanis(C13B)
Uanis(C27A) = Uanis(C27B)
Uanis(C28A) = Uanis(C28B)
Uanis(C32A) = Uanis(C32B)
3. Others
 Sof(C1B)=Sof(C2B)=Sof(H2BA)=Sof(C3B)=Sof(H3B)=Sof(C4B)=Sof(H4B)=Sof(C5B)=
 Sof(H5B)=Sof(C6B)=Sof(C7B)=Sof(H7B)=Sof(C8B)=Sof(H8BA)=Sof(H8BB)=1-FVAR(1)
 Sof(Si1B)=0.33333*(1-FVAR(2))
 Sof(Si1A)=Sof(H1A)=0.33333*FVAR(2)
 Sof(C1A)=Sof(C2A)=Sof(H2A)=Sof(C3A)=Sof(H3A)=Sof(C4A)=Sof(H4A)=Sof(C5A)=
 Sof(H5A)=Sof(C6A)=Sof(C7A)=Sof(H7A)=Sof(C8A)=Sof(H8AA)=Sof(H8AB)=FVAR(1)
 Sof(Si2B)=Sof(H2B)=Sof(C9B)=Sof(C10B)=Sof(H10B)=Sof(C11B)=Sof(H11B)=Sof(C12B)=
 Sof(H12B)=Sof(C13B)=Sof(H13B)=Sof(C14B)=Sof(C15B)=Sof(H15B)=Sof(C16B)=
 Sof(H16C)=Sof(H16D)=Sof(C17B)=Sof(C18B)=Sof(H18B)=Sof(C19B)=Sof(H19B)=
 Sof(C20B)=Sof(H20B)=Sof(C21B)=Sof(H21B)=Sof(C22B)=Sof(C23B)=Sof(H23B)=
 Sof(C24B)=Sof(H24C)=Sof(H24D)=Sof(C25B)=Sof(C26B)=Sof(H26B)=Sof(C27B)=
 Sof(H27B)=Sof(C28B)=Sof(H28B)=Sof(C29B)=Sof(H29B)=Sof(C30B)=Sof(C31B)=
 Sof(H31B)=Sof(C32B)=Sof(H32C)=Sof(H32D)=1-FVAR(2)
 Sof(Si2)=Sof(H2)=Sof(C9A)=Sof(C10A)=Sof(H10A)=Sof(C11A)=Sof(H11A)=Sof(C12A)=
 Sof(H12A)=Sof(C13A)=Sof(H13A)=Sof(C14A)=Sof(C15A)=Sof(H15A)=Sof(C16A)=
 Sof(H16A)=Sof(H16B)=Sof(C17A)=Sof(C18A)=Sof(H18A)=Sof(C19A)=Sof(H19A)=
 Sof(C20A)=Sof(H20A)=Sof(C21A)=Sof(H21A)=Sof(C22A)=Sof(C23A)=Sof(H23A)=
 Sof(C24A)=Sof(H24A)=Sof(H24B)=Sof(C25A)=Sof(C26A)=Sof(H26A)=Sof(C27A)=
 Sof(H27A)=Sof(C28A)=Sof(H28A)=Sof(C29A)=Sof(H29A)=Sof(C30A)=Sof(C31A)=
 Sof(H31A)=Sof(C32A)=Sof(H32A)=Sof(H32B)=FVAR(2)
4.a Aromatic/amide H refined with riding coordinates:
 C2A(H2A), C3A(H3A), C4A(H4A), C5A(H5A), C7A(H7A), C2B(H2BA), C3B(H3B),
 C4B(H4B), C5B(H5B), C7B(H7B), C10A(H10A), C11A(H11A), C12A(H12A), C13A(H13A),
 C15A(H15A), C18A(H18A), C19A(H19A), C20A(H20A), C21A(H21A), C23A(H23A),
 C26A(H26A), C27A(H27A), C28A(H28A), C29A(H29A), C31A(H31A), C10B(H10B),
 C11B(H11B), C12B(H12B), C13B(H13B), C15B(H15B), C18B(H18B), C19B(H19B),
 C20B(H20B), C21B(H21B), C23B(H23B), C26B(H26B), C27B(H27B), C28B(H28B),
 C29B(H29B), C31B(H31B)
4.b Fitted hexagon refined as free rotating group:
 C1B(C2B,C3B,C4B,C5B,C6B), C9A(C10A,C11A,C12A,C13A,C14A), C17A(C18A,C19A,C20A,
 C21A,C22A), C25A(C26A,C27A,C28A,C29A,C30A), C9B(C10B,C11B,C12B,C13B,C14B),
 C17B(C18B,C19B,C20B,C21B,C22B), C25B(C26B,C27B,C28B,C29B,C30B)
4.c X=CH2 refined with riding coordinates:
 C8A(H8AA,H8AB), C8B(H8BA,H8BB), C16A(H16A,H16B), C24A(H24A,H24B), C32A(H32A,
 H32B), C16B(H16C,H16D), C24B(H24C,H24D), C32B(H32C,H32D)
;
_olex2_date_sample_data_collection 1427735795.98
_olex2_date_sample_submission 1427151600
_olex2_submission_special_instructions 'No special instructions were received'

loop_
_space_group_symop_operation_xyz
'x, y, z'
'-y, x-y, z'
'-x+y, -x, z'
'x+2/3, y+1/3, z+1/3'
'-y+2/3, x-y+1/3, z+1/3'
'-x+y+2/3, -x+1/3, z+1/3'
'x+1/3, y+2/3, z+2/3'
'-y+1/3, x-y+2/3, z+2/3'
'-x+y+1/3, -x+2/3, z+2/3'
'-x, -y, -z'
'y, -x+y, -z'
'x-y, x, -z'
'-x+2/3, -y+1/3, -z+1/3'
'y+2/3, -x+y+1/3, -z+1/3'
'x-y+2/3, x+1/3, -z+1/3'
'-x+1/3, -y+2/3, -z+2/3'
'y+1/3, -x+y+2/3, -z+2/3'
'x-y+1/3, x+2/3, -z+2/3'

loop_
_atom_site_label
_atom_site_type_symbol
_atom_site_fract_x
_atom_site_fract_y
_atom_site_fract_z
_atom_site_U_iso_or_equiv
_atom_site_adp_type
_atom_site_occupancy
_atom_site_site_symmetry_order
_atom_site_calc_flag
_atom_site_refinement_flags_posn
_atom_site_refinement_flags_adp
_atom_site_refinement_flags_occupancy
_atom_site_disorder_assembly
_atom_site_disorder_group
Si1A Si 0.3333 0.6667 0.78714(5) 0.0552(3) Uani 0.854(3) 3 d S T P A 1
H1A H 0.3333 0.6667 0.8428(15) 0.041(10) Uiso 0.854(3) 3 d S T P A 1
C1A C 0.41049(14) 0.66832(14) 0.76279(9) 0.0576(7) Uani 0.854(3) 1 d . . . A 1
C2A C 0.44950(18) 0.71596(16) 0.72542(10) 0.0625(7) Uani 0.854(3) 1 d . . . A 1
H2A H 0.4370 0.7461 0.7139 0.075 Uiso 0.854(3) 1 calc R . . A 1
C3A C 0.5061(3) 0.7193(2) 0.70517(17) 0.0670(9) Uani 0.854(3) 1 d . . . A 1
H3A H 0.5313 0.7516 0.6804 0.080 Uiso 0.854(3) 1 calc R . . A 1
C4A C 0.52526(16) 0.67531(19) 0.72143(12) 0.0692(8) Uani 0.854(3) 1 d . . . A 1
H4A H 0.5634 0.6776 0.7076 0.083 Uiso 0.854(3) 1 calc R . . A 1
C5A C 0.48763(16) 0.62691(17) 0.75872(11) 0.0653(8) Uani 0.854(3) 1 d . . . A 1
H5A H 0.5007 0.5970 0.7696 0.078 Uiso 0.854(3) 1 calc R . . A 1
C6A C 0.4304(2) 0.6232(2) 0.77980(15) 0.0586(9) Uani 0.854(3) 1 d . . . A 1
C7A C 0.39022(17) 0.57140(15) 0.81878(10) 0.0612(7) Uani 0.854(3) 1 d . . . A 1
H7A H 0.3469 0.5623 0.8239 0.073 Uiso 0.854(3) 1 calc R . . A 1
C8A C 0.4100(2) 0.53671(19) 0.84717(12) 0.0688(9) Uani 0.854(3) 1 d . . . A 1
H8AA H 0.4529 0.5441 0.8435 0.083 Uiso 0.854(3) 1 calc R . . A 1
H8AB H 0.3810 0.5050 0.8708 0.083 Uiso 0.854(3) 1 calc R . . A 1
Si1B Si 0.3333 0.6667 0.7604(4) 0.0552(3) Uani 0.146(3) 3 d S T P A 2
C1B C 0.3801(5) 0.6254(5) 0.7862(4) 0.052(3) Uani 0.146(3) 1 d . . . A 2
C2B C 0.3494(5) 0.5771(5) 0.8247(4) 0.053(3) Uani 0.146(3) 1 d G . . A 2
H2BA H 0.3077 0.5667 0.8371 0.064 Uiso 0.146(3) 1 calc R . . A 2
C3B C 0.3809(7) 0.5444(6) 0.8445(5) 0.073(6) Uani 0.146(3) 1 d G . . A 2
H3B H 0.3603 0.5121 0.8702 0.087 Uiso 0.146(3) 1 calc R . . A 2
C4B C 0.4431(7) 0.5600(7) 0.8259(5) 0.087(7) Uani 0.146(3) 1 d G . . A 2
H4B H 0.4642 0.5381 0.8391 0.105 Uiso 0.146(3) 1 calc R . . A 2
C5B C 0.4739(5) 0.6083(8) 0.7874(5) 0.081(7) Uani 0.146(3) 1 d G . . A 2
H5B H 0.5155 0.6187 0.7750 0.098 Uiso 0.146(3) 1 calc R . . A 2
C6B C 0.4424(5) 0.6410(7) 0.7676(5) 0.054(7) Uani 0.146(3) 1 d G . . A 2
C7B C 0.4772(11) 0.6975(13) 0.7277(7) 0.071(6) Uani 0.146(3) 1 d . . . A 2
H7B H 0.4592 0.7247 0.7219 0.085 Uiso 0.146(3) 1 calc R . . A 2
C8B C 0.5304(12) 0.7100(15) 0.7013(10) 0.077(7) Uani 0.146(3) 1 d . . . A 2
H8BA H 0.5497 0.6838 0.7062 0.092 Uiso 0.146(3) 1 calc R . . A 2
H8BB H 0.5489 0.7452 0.6777 0.092 Uiso 0.146(3) 1 calc R . . A 2
Si2 Si 0.51354(5) 0.41934(6) 0.71133(4) 0.0593(3) Uani 0.6626(13) 1 d . . . B 1
H2 H 0.5279(18) 0.3654(18) 0.7304(14) 0.065(10) Uiso 0.6626(13) 1 d . . . B 1
C9A C 0.42102(10) 0.38366(14) 0.71676(10) 0.0611(9) Uani 0.6626(13) 1 d . . . B 1
C10A C 0.39819(15) 0.42082(13) 0.74285(14) 0.0714(17) Uani 0.6626(13) 1 d G . . B 1
H10A H 0.4281 0.4634 0.7545 0.086 Uiso 0.6626(13) 1 calc R . . B 1
C11A C 0.33065(17) 0.39432(18) 0.75159(14) 0.0833(17) Uani 0.6626(13) 1 d G . . B 1
H11A H 0.3154 0.4192 0.7690 0.100 Uiso 0.6626(13) 1 calc R . . B 1
C12A C 0.28594(11) 0.33067(18) 0.73424(13) 0.0942(15) Uani 0.6626(13) 1 d G . . B 1
H12A H 0.2407 0.3129 0.7401 0.113 Uiso 0.6626(13) 1 calc R . . B 1
C13A C 0.30876(11) 0.29351(12) 0.70815(13) 0.0807(8) Uani 0.6626(13) 1 d G . . B 1
H13A H 0.2788 0.2509 0.6965 0.097 Uiso 0.6626(13) 1 calc R . . B 1
C14A C 0.37630(13) 0.32000(13) 0.69941(10) 0.0712(10) Uani 0.6626(13) 1 d G . . B 1
C15A C 0.4002(3) 0.2830(3) 0.6679(2) 0.0783(17) Uani 0.6626(13) 1 d . . . B 1
H15A H 0.4444 0.2945 0.6719 0.094 Uiso 0.6626(13) 1 calc R . . B 1
C16A C 0.3638(3) 0.2345(3) 0.63401(19) 0.0900(15) Uani 0.6626(13) 1 d . . . B 1
H16A H 0.3194 0.2215 0.6288 0.108 Uiso 0.6626(13) 1 calc R . . B 1
H16B H 0.3828 0.2137 0.6156 0.108 Uiso 0.6626(13) 1 calc R . . B 1
C17A C 0.53849(11) 0.43659(14) 0.63924(7) 0.0585(8) Uani 0.6626(13) 1 d . . . B 1
C18A C 0.49135(10) 0.43452(13) 0.60462(9) 0.0628(8) Uani 0.6626(13) 1 d G . . B 1
H18A H 0.4507 0.4271 0.6172 0.075 Uiso 0.6626(13) 1 calc R . . B 1
C19A C 0.50498(12) 0.44353(17) 0.55119(8) 0.0703(10) Uani 0.6626(13) 1 d G . . B 1
H19A H 0.4734 0.4421 0.5280 0.084 Uiso 0.6626(13) 1 calc R . . B 1
C20A C 0.56575(14) 0.45460(18) 0.53240(7) 0.0746(15) Uani 0.6626(13) 1 d G . . B 1
H20A H 0.5749 0.4606 0.4967 0.089 Uiso 0.6626(13) 1 calc R . . B 1
C21A C 0.61288(11) 0.45667(17) 0.56702(9) 0.0714(10) Uani 0.6626(13) 1 d G . . B 1
H21A H 0.6535 0.4641 0.5544 0.086 Uiso 0.6626(13) 1 calc R . . B 1
C22A C 0.59926(11) 0.44767(16) 0.62044(9) 0.0611(12) Uani 0.6626(13) 1 d G . . B 1
C23A C 0.65004(19) 0.4495(2) 0.65699(15) 0.0678(9) Uani 0.6626(13) 1 d . . . B 1
H23A H 0.6448 0.4561 0.6923 0.081 Uiso 0.6626(13) 1 calc R . . B 1
C24A C 0.7003(3) 0.4429(3) 0.6455(2) 0.0854(14) Uani 0.6626(13) 1 d . . . B 1
H24A H 0.7080 0.4362 0.6108 0.103 Uiso 0.6626(13) 1 calc R . . B 1
H24B H 0.7290 0.4450 0.6718 0.103 Uiso 0.6626(13) 1 calc R . . B 1
C25A C 0.55907(12) 0.49720(11) 0.75286(9) 0.0610(8) Uani 0.6626(13) 1 d . . . B 1
C26A C 0.59589(13) 0.55716(13) 0.72666(7) 0.0655(9) Uani 0.6626(13) 1 d G . . B 1
H26A H 0.5970 0.5581 0.6902 0.079 Uiso 0.6626(13) 1 calc R . . B 1
C27A C 0.63099(15) 0.61570(10) 0.75498(10) 0.0775(13) Uani 0.6626(13) 1 d G . . B 1
H27A H 0.6556 0.6558 0.7375 0.093 Uiso 0.6626(13) 1 calc R . . B 1
C28A C 0.62929(15) 0.61428(13) 0.80950(10) 0.0847(12) Uani 0.6626(13) 1 d G . . B 1
H28A H 0.6528 0.6534 0.8284 0.102 Uiso 0.6626(13) 1 calc R . . B 1
C29A C 0.59247(15) 0.55433(16) 0.83569(7) 0.0772(12) Uani 0.6626(13) 1 d G . . B 1
H29A H 0.5913 0.5534 0.8722 0.093 Uiso 0.6626(13) 1 calc R . . B 1
C30A C 0.55737(15) 0.49579(13) 0.80737(9) 0.0710(13) Uani 0.6626(13) 1 d G . . B 1
C31A C 0.5210(2) 0.4331(2) 0.83633(16) 0.0812(12) Uani 0.6626(13) 1 d . . . B 1
H31A H 0.4859 0.3981 0.8189 0.097 Uiso 0.6626(13) 1 calc R . . B 1
C32A C 0.5328(3) 0.4217(3) 0.88375(19) 0.116(2) Uani 0.6626(13) 1 d . . . B 1
H32A H 0.5673 0.4551 0.9029 0.140 Uiso 0.6626(13) 1 calc R . . B 1
H32B H 0.5066 0.3800 0.8986 0.140 Uiso 0.6626(13) 1 calc R . . B 1
Si2B Si 0.51239(11) 0.44847(13) 0.70071(8) 0.0593(3) Uani 0.3374(13) 1 d . . . B 2
H2B H 0.499(3) 0.499(3) 0.684(2) 0.041(14) Uiso 0.3374(13) 1 d . . . B 2
C9B C 0.43001(19) 0.3679(2) 0.69240(19) 0.0576(16) Uani 0.3374(13) 1 d . . . B 2
C10B C 0.4318(2) 0.3170(3) 0.6652(2) 0.064(2) Uani 0.3374(13) 1 d G . . B 2
H10B H 0.4715 0.3237 0.6511 0.076 Uiso 0.3374(13) 1 calc R . . B 2
C11B C 0.3741(3) 0.2561(2) 0.6590(2) 0.067(3) Uani 0.3374(13) 1 d G . . B 2
H11B H 0.3753 0.2221 0.6408 0.080 Uiso 0.3374(13) 1 calc R . . B 2
C12B C 0.3147(2) 0.2461(2) 0.6801(2) 0.0739(19) Uani 0.3374(13) 1 d G . . B 2
H12B H 0.2761 0.2054 0.6760 0.089 Uiso 0.3374(13) 1 calc R . . B 2
C13B C 0.31296(19) 0.2969(3) 0.7073(2) 0.0807(8) Uani 0.3374(13) 1 d G . . B 2
H13B H 0.2732 0.2902 0.7214 0.097 Uiso 0.3374(13) 1 calc R . . B 2
C14B C 0.3706(2) 0.3578(2) 0.71348(19) 0.0579(15) Uani 0.3374(13) 1 d G . . B 2
C15B C 0.3665(6) 0.4112(5) 0.7401(3) 0.060(2) Uani 0.3374(13) 1 d . . . B 2
H15B H 0.4057 0.4454 0.7539 0.072 Uiso 0.3374(13) 1 calc R . . B 2
C16B C 0.3130(5) 0.4159(5) 0.7464(3) 0.068(2) Uani 0.3374(13) 1 d . . . B 2
H16C H 0.2726 0.3830 0.7332 0.081 Uiso 0.3374(13) 1 calc R . . B 2
H16D H 0.3156 0.4521 0.7640 0.081 Uiso 0.3374(13) 1 calc R . . B 2
C17B C 0.5812(2) 0.4435(3) 0.66504(17) 0.0597(16) Uani 0.3374(13) 1 d . . . B 2
C18B C 0.6279(2) 0.4392(3) 0.69626(13) 0.0682(18) Uani 0.3374(13) 1 d G . . B 2
H18B H 0.6242 0.4388 0.7326 0.082 Uiso 0.3374(13) 1 calc R . . B 2
C19B C 0.6800(3) 0.4356(3) 0.6732(2) 0.079(2) Uani 0.3374(13) 1 d G . . B 2
H19B H 0.7113 0.4328 0.6940 0.095 Uiso 0.3374(13) 1 calc R . . B 2
C20B C 0.6855(3) 0.4363(4) 0.6188(2) 0.079(3) Uani 0.3374(13) 1 d G . . B 2
H20B H 0.7205 0.4338 0.6034 0.095 Uiso 0.3374(13) 1 calc R . . B 2
C21B C 0.6389(3) 0.4405(4) 0.58761(14) 0.078(2) Uani 0.3374(13) 1 d G . . B 2
H21B H 0.6425 0.4409 0.5513 0.093 Uiso 0.3374(13) 1 calc R . . B 2
C22B C 0.5867(3) 0.4441(3) 0.61071(16) 0.071(3) Uani 0.3374(13) 1 d G . . B 2
C23B C 0.5345(5) 0.4454(5) 0.5763(3) 0.081(2) Uani 0.3374(13) 1 d . . . B 2
H23B H 0.4991 0.4450 0.5934 0.098 Uiso 0.3374(13) 1 calc R . . B 2
C24B C 0.5337(7) 0.4468(6) 0.5254(4) 0.086(3) Uani 0.3374(13) 1 d . . . B 2
H24C H 0.5679 0.4472 0.5063 0.103 Uiso 0.3374(13) 1 calc R . . B 2
H24D H 0.4989 0.4475 0.5081 0.103 Uiso 0.3374(13) 1 calc R . . B 2
C25B C 0.5343(3) 0.4610(3) 0.77276(14) 0.0623(17) Uani 0.3374(13) 1 d . . . B 2
C26B C 0.5044(3) 0.4038(2) 0.8031(2) 0.083(3) Uani 0.3374(13) 1 d G . . B 2
H26B H 0.4766 0.3630 0.7875 0.100 Uiso 0.3374(13) 1 calc R . . B 2
C27B C 0.5161(3) 0.4075(3) 0.85685(19) 0.0775(13) Uani 0.3374(13) 1 d G . . B 2
H27B H 0.4961 0.3692 0.8772 0.093 Uiso 0.3374(13) 1 calc R . . B 2
C28B C 0.5577(3) 0.4685(3) 0.88019(14) 0.0847(12) Uani 0.3374(13) 1 d G . . B 2
H28B H 0.5655 0.4710 0.9161 0.102 Uiso 0.3374(13) 1 calc R . . B 2
C29B C 0.5876(3) 0.5258(3) 0.8498(2) 0.0772(12) Uani 0.3374(13) 1 d G . . B 2
H29B H 0.6154 0.5666 0.8654 0.093 Uiso 0.3374(13) 1 calc R . . B 2
C30B C 0.5759(3) 0.5220(2) 0.79611(19) 0.073(3) Uani 0.3374(13) 1 d G . . B 2
C31B C 0.6119(5) 0.5842(5) 0.7644(4) 0.078(3) Uani 0.3374(13) 1 d . . . B 2
H31B H 0.6032 0.5796 0.7286 0.094 Uiso 0.3374(13) 1 calc R . . B 2
C32B C 0.6511(6) 0.6404(6) 0.7793(4) 0.116(2) Uani 0.3374(13) 1 d . . . B 2
H32C H 0.6619 0.6485 0.8147 0.140 Uiso 0.3374(13) 1 calc R . . B 2
H32D H 0.6701 0.6750 0.7553 0.140 Uiso 0.3374(13) 1 calc R . . B 2

loop_
_atom_site_aniso_label
_atom_site_aniso_U_11
_atom_site_aniso_U_22
_atom_site_aniso_U_33
_atom_site_aniso_U_23
_atom_site_aniso_U_13
_atom_site_aniso_U_12
Si1A 0.0665(5) 0.0665(5) 0.0328(7) 0.000 0.000 0.0332(2)
C1A 0.0705(16) 0.0678(16) 0.0321(10) 0.0002(10) 0.0002(10) 0.0327(14)
C2A 0.075(2) 0.0750(18) 0.0393(13) 0.0017(11) 0.0004(12) 0.0385(16)
C3A 0.073(3) 0.085(2) 0.0423(17) 0.0073(15) 0.009(2) 0.039(2)
C4A 0.0712(19) 0.089(2) 0.0469(15) 0.0038(14) 0.0064(13) 0.0393(17)
C5A 0.0757(19) 0.0804(19) 0.0436(14) -0.0007(14) 0.0008(13) 0.0420(16)
C6A 0.072(2) 0.066(2) 0.0339(16) -0.0012(16) -0.0006(14) 0.0317(16)
C7A 0.0736(18) 0.0684(18) 0.0410(13) 0.0011(11) 0.0016(13) 0.0351(15)
C8A 0.083(3) 0.077(2) 0.0473(16) 0.0058(13) 0.0025(16) 0.0409(19)
Si1B 0.0665(5) 0.0665(5) 0.0328(7) 0.000 0.000 0.0332(2)
C1B 0.049(8) 0.070(9) 0.048(7) -0.015(7) -0.016(6) 0.039(7)
C2B 0.064(9) 0.051(8) 0.051(7) 0.009(6) 0.014(6) 0.033(7)
C3B 0.076(14) 0.091(15) 0.066(12) -0.014(10) -0.023(11) 0.053(12)
C4B 0.13(2) 0.094(16) 0.059(12) -0.020(11) -0.011(12) 0.077(16)
C5B 0.062(11) 0.15(2) 0.062(11) -0.048(13) -0.020(9) 0.074(13)
C6B 0.071(12) 0.073(15) 0.024(9) -0.004(8) 0.007(7) 0.040(12)
C7B 0.054(11) 0.121(17) 0.032(8) -0.017(9) 0.009(8) 0.040(12)
C8B 0.063(13) 0.108(18) 0.066(12) 0.039(12) 0.045(11) 0.048(12)
Si2 0.0598(4) 0.0734(8) 0.0347(4) 0.0054(4) 0.0014(3) 0.0257(5)
C9A 0.058(2) 0.076(2) 0.0353(16) 0.0058(15) -0.0014(14) 0.0232(18)
C10A 0.060(3) 0.095(3) 0.0402(19) -0.0002(18) -0.002(2) 0.025(3)
C11A 0.072(4) 0.121(5) 0.052(3) -0.004(3) -0.004(2) 0.046(4)
C12A 0.052(2) 0.123(4) 0.076(3) -0.002(3) -0.0059(19) 0.021(2)
C13A 0.0644(16) 0.0850(18) 0.0707(16) -0.0005(14) -0.0086(12) 0.0209(14)
C14A 0.064(2) 0.077(3) 0.0505(19) 0.0075(17) -0.0038(15) 0.019(2)
C15A 0.083(4) 0.075(4) 0.058(3) -0.001(3) -0.009(3) 0.025(3)
C16A 0.113(4) 0.074(3) 0.062(3) 0.010(2) -0.007(3) 0.031(3)
C17A 0.064(2) 0.065(2) 0.0410(15) 0.0009(13) 0.0032(14) 0.0284(16)
C18A 0.064(2) 0.079(2) 0.0429(16) 0.0028(14) 0.0040(14) 0.0337(18)
C19A 0.081(3) 0.089(3) 0.040(2) -0.0007(18) -0.0016(19) 0.042(2)
C20A 0.087(3) 0.094(3) 0.035(2) -0.0004(19) 0.007(2) 0.040(3)
C21A 0.080(3) 0.084(3) 0.049(2) -0.0012(17) 0.0120(18) 0.040(2)
C22A 0.065(2) 0.068(3) 0.049(2) 0.0030(18) 0.0093(19) 0.032(2)
C23A 0.063(2) 0.082(2) 0.057(2) -0.0013(17) -0.0001(17) 0.0347(19)
C24A 0.077(3) 0.105(4) 0.079(4) 0.005(3) 0.001(3) 0.049(3)
C25A 0.0511(18) 0.078(2) 0.0458(18) 0.0013(16) -0.0014(14) 0.0257(17)
C26A 0.062(2) 0.078(2) 0.0482(18) -0.0016(16) -0.0015(15) 0.0289(18)
C27A 0.070(3) 0.095(4) 0.057(2) 0.001(2) -0.002(2) 0.034(3)
C28A 0.074(2) 0.115(3) 0.059(2) -0.028(2) -0.0222(18) 0.043(2)
C29A 0.0702(19) 0.102(4) 0.048(2) -0.008(2) -0.0124(17) 0.035(2)
C30A 0.054(3) 0.099(3) 0.046(2) -0.002(2) -0.0053(19) 0.028(2)
C31A 0.076(3) 0.091(3) 0.050(2) 0.011(2) -0.0038(19) 0.023(2)
C32A 0.134(4) 0.115(4) 0.054(2) -0.001(2) -0.023(2) 0.027(3)
Si2B 0.0598(4) 0.0734(8) 0.0347(4) 0.0054(4) 0.0014(3) 0.0257(5)
C9B 0.073(4) 0.064(4) 0.041(3) 0.001(3) 0.003(3) 0.038(4)
C10B 0.071(5) 0.069(5) 0.053(4) -0.007(4) -0.008(4) 0.036(4)
C11B 0.087(8) 0.073(8) 0.047(5) -0.015(5) -0.016(5) 0.044(7)
C12B 0.071(5) 0.067(4) 0.076(5) -0.001(4) -0.004(4) 0.028(4)
C13B 0.0644(16) 0.0850(18) 0.0707(16) -0.0005(14) -0.0086(12) 0.0209(14)
C14B 0.059(4) 0.069(4) 0.048(3) 0.002(3) -0.007(3) 0.033(4)
C15B 0.081(9) 0.065(5) 0.030(4) 0.002(3) 0.006(4) 0.034(5)
C16B 0.068(5) 0.083(6) 0.045(3) 0.001(3) -0.005(3) 0.033(4)
C17B 0.063(4) 0.066(4) 0.044(3) 0.003(3) -0.001(3) 0.028(3)
C18B 0.068(4) 0.097(5) 0.039(3) 0.007(3) 0.004(3) 0.041(4)
C19B 0.071(5) 0.111(7) 0.062(5) 0.008(5) 0.019(4) 0.052(5)
C20B 0.076(6) 0.103(7) 0.064(6) 0.008(5) 0.018(4) 0.049(5)
C21B 0.105(6) 0.094(6) 0.048(4) 0.009(4) 0.015(4) 0.059(5)
C22B 0.097(7) 0.079(7) 0.046(4) -0.001(4) 0.001(5) 0.050(6)
C23B 0.117(7) 0.093(6) 0.045(4) -0.015(4) -0.021(4) 0.061(5)
C24B 0.130(10) 0.081(6) 0.051(5) -0.011(4) -0.021(6) 0.056(7)
C25B 0.057(4) 0.076(5) 0.046(3) -0.006(3) -0.007(3) 0.027(4)
C26B 0.074(5) 0.099(6) 0.039(3) -0.008(4) -0.005(3) 0.015(4)
C27B 0.070(3) 0.095(4) 0.057(2) 0.001(2) -0.002(2) 0.034(3)
C28B 0.074(2) 0.115(3) 0.059(2) -0.028(2) -0.0222(18) 0.043(2)
C29B 0.0702(19) 0.102(4) 0.048(2) -0.008(2) -0.0124(17) 0.035(2)
C30B 0.044(4) 0.119(8) 0.053(4) -0.029(5) -0.003(4) 0.038(5)
C31B 0.072(6) 0.093(7) 0.075(6) 0.008(5) 0.006(4) 0.044(6)
C32B 0.134(4) 0.115(4) 0.054(2) -0.001(2) -0.023(2) 0.027(3)

loop_
_atom_type_symbol
_atom_type_description
_atom_type_scat_dispersion_real
_atom_type_scat_dispersion_imag
_atom_type_scat_source
C C 0.0181 0.0091 'International Tables Vol C Tables 4.2.6.8 and 6.1.1.4'
H H 0.0000 0.0000 'International Tables Vol C Tables 4.2.6.8 and 6.1.1.4'
Si Si 0.2541 0.3302 'International Tables Vol C Tables 4.2.6.8 and 6.1.1.4'

loop_
_geom_angle_atom_site_label_1
_geom_angle_atom_site_label_2
_geom_angle_atom_site_label_3
_geom_angle
_geom_angle_site_symmetry_1
_geom_angle_site_symmetry_3
C1A Si1A H1A 109.25(8) 3_565 .
C1A Si1A H1A 109.25(8) . .
C1A Si1A H1A 109.25(8) 2_665 .
C1A Si1A C1A 109.69(8) 3_565 .
C1A Si1A C1A 109.69(8) 2_665 .
C1A Si1A C1A 109.69(8) 2_665 3_565
C2A C1A Si1A 118.4(2) . .
C2A C1A C6A 118.3(3) . .
C6A C1A Si1A 123.3(3) . .
C1A C2A H2A 119.2 . .
C3A C2A C1A 121.5(3) . .
C3A C2A H2A 119.2 . .
C2A C3A H3A 119.9 . .
C4A C3A C2A 120.2(4) . .
C4A C3A H3A 119.9 . .
C3A C4A H4A 120.0 . .
C3A C4A C5A 120.1(4) . .
C5A C4A H4A 120.0 . .
C4A C5A H5A 119.8 . .
C6A C5A C4A 120.3(3) . .
C6A C5A H5A 119.8 . .
C1A C6A C7A 120.2(3) . .
C5A C6A C1A 119.6(4) . .
C5A C6A C7A 120.2(4) . .
C6A C7A H7A 116.9 . .
C8A C7A C6A 126.3(3) . .
C8A C7A H7A 116.9 . .
C7A C8A H8AA 120.0 . .
C7A C8A H8AB 120.0 . .
H8AA C8A H8AB 120.0 . .
C1B Si1B C1B 108.6(4) 2_665 3_565
C1B Si1B C1B 108.6(4) 2_665 .
C1B Si1B C1B 108.6(4) 3_565 .
C2B C1B Si1B 117.4(6) . .
C2B C1B C6B 120.0 . .
C6B C1B Si1B 122.5(6) . .
C1B C2B H2BA 120.0 . .
C1B C2B C3B 120.0 . .
C3B C2B H2BA 120.0 . .
C2B C3B H3B 120.0 . .
C2B C3B C4B 120.0 . .
C4B C3B H3B 120.0 . .
C3B C4B H4B 120.0 . .
C5B C4B C3B 120.0 . .
C5B C4B H4B 120.0 . .
C4B C5B H5B 120.0 . .
C4B C5B C6B 120.0 . .
C6B C5B H5B 120.0 . .
C1B C6B C7B 119.1(12) . .
C5B C6B C1B 120.0 . .
C5B C6B C7B 120.8(12) . .
C6B C7B H7B 117.7 . .
C8B C7B C6B 125(2) . .
C8B C7B H7B 117.7 . .
C7B C8B H8BA 120.0 . .
C7B C8B H8BB 120.0 . .
H8BA C8B H8BB 120.0 . .
C9A Si2 H2 106.6(14) . .
C9A Si2 C17A 108.88(12) . .
C9A Si2 C25A 110.42(14) . .
C17A Si2 H2 108.0(13) . .
C25A Si2 H2 111.1(14) . .
C25A Si2 C17A 111.71(13) . .
C10A C9A Si2 117.94(18) . .
C10A C9A C14A 120.0 . .
C14A C9A Si2 121.85(18) . .
C9A C10A H10A 120.0 . .
C11A C10A C9A 120.0 . .
C11A C10A H10A 120.0 . .
C10A C11A H11A 120.0 . .
C12A C11A C10A 120.0 . .
C12A C11A H11A 120.0 . .
C11A C12A H12A 120.0 . .
C13A C12A C11A 120.0 . .
C13A C12A H12A 120.0 . .
C12A C13A H13A 120.0 . .
C12A C13A C14A 120.0 . .
C14A C13A H13A 120.0 . .
C9A C14A C15A 119.7(3) . .
C13A C14A C9A 120.0 . .
C13A C14A C15A 120.1(3) . .
C14A C15A H15A 117.3 . .
C16A C15A C14A 125.5(6) . .
C16A C15A H15A 117.3 . .
C15A C16A H16A 120.0 . .
C15A C16A H16B 120.0 . .
H16A C16A H16B 120.0 . .
C18A C17A Si2 116.88(13) . .
C18A C17A C22A 120.0 . .
C22A C17A Si2 123.05(13) . .
C17A C18A H18A 120.0 . .
C19A C18A C17A 120.0 . .
C19A C18A H18A 120.0 . .
C18A C19A H19A 120.0 . .
C18A C19A C20A 120.0 . .
C20A C19A H19A 120.0 . .
C19A C20A H20A 120.0 . .
C19A C20A C21A 120.0 . .
C21A C20A H20A 120.0 . .
C20A C21A H21A 120.0 . .
C22A C21A C20A 120.0 . .
C22A C21A H21A 120.0 . .
C17A C22A C23A 120.6(2) . .
C21A C22A C17A 120.0 . .
C21A C22A C23A 119.4(2) . .
C22A C23A H23A 116.2 . .
C24A C23A C22A 127.6(4) . .
C24A C23A H23A 116.2 . .
C23A C24A H24A 120.0 . .
C23A C24A H24B 120.0 . .
H24A C24A H24B 120.0 . .
C26A C25A Si2 117.40(14) . .
C26A C25A C30A 120.0 . .
C30A C25A Si2 122.59(14) . .
C25A C26A H26A 120.0 . .
C27A C26A C25A 120.0 . .
C27A C26A H26A 120.0 . .
C26A C27A H27A 120.0 . .
C28A C27A C26A 120.0 . .
C28A C27A H27A 120.0 . .
C27A C28A H28A 120.0 . .
C27A C28A C29A 120.0 . .
C29A C28A H28A 120.0 . .
C28A C29A H29A 120.0 . .
C30A C29A C28A 120.0 . .
C30A C29A H29A 120.0 . .
C25A C30A C31A 121.5(3) . .
C29A C30A C25A 120.0 . .
C29A C30A C31A 118.5(3) . .
C30A C31A H31A 116.7 . .
C32A C31A C30A 126.7(5) . .
C32A C31A H31A 116.7 . .
C31A C32A H32A 120.0 . .
C31A C32A H32B 120.0 . .
H32A C32A H32B 120.0 . .
C9B Si2B H2B 105(2) . .
C17B Si2B H2B 116(2) . .
C17B Si2B C9B 110.5(3) . .
C25B Si2B H2B 109(2) . .
C25B Si2B C9B 108.7(2) . .
C25B Si2B C17B 107.7(2) . .
C10B C9B Si2B 116.7(3) . .
C10B C9B C14B 120.0 . .
C14B C9B Si2B 123.2(3) . .
C9B C10B H10B 120.0 . .
C11B C10B C9B 120.0 . .
C11B C10B H10B 120.0 . .
C10B C11B H11B 120.0 . .
C10B C11B C12B 120.0 . .
C12B C11B H11B 120.0 . .
C11B C12B H12B 120.0 . .
C11B C12B C13B 120.0 . .
C13B C12B H12B 120.0 . .
C12B C13B H13B 120.0 . .
C14B C13B C12B 120.0 . .
C14B C13B H13B 120.0 . .
C9B C14B C15B 121.3(6) . .
C13B C14B C9B 120.0 . .
C13B C14B C15B 118.6(6) . .
C14B C15B H15B 116.7 . .
C16B C15B C14B 126.6(10) . .
C16B C15B H15B 116.7 . .
C15B C16B H16C 120.0 . .
C15B C16B H16D 120.0 . .
H16C C16B H16D 120.0 . .
C18B C17B Si2B 116.4(3) . .
C18B C17B C22B 120.0 . .
C22B C17B Si2B 123.6(3) . .
C17B C18B H18B 120.0 . .
C19B C18B C17B 120.0 . .
C19B C18B H18B 120.0 . .
C18B C19B H19B 120.0 . .
C18B C19B C20B 120.0 . .
C20B C19B H19B 120.0 . .
C19B C20B H20B 120.0 . .
C19B C20B C21B 120.0 . .
C21B C20B H20B 120.0 . .
C20B C21B H21B 120.0 . .
C22B C21B C20B 120.0 . .
C22B C21B H21B 120.0 . .
C17B C22B C23B 120.6(5) . .
C21B C22B C17B 120.0 . .
C21B C22B C23B 119.3(5) . .
C22B C23B H23B 116.4 . .
C24B C23B C22B 127.2(10) . .
C24B C23B H23B 116.4 . .
C23B C24B H24C 120.0 . .
C23B C24B H24D 120.0 . .
H24C C24B H24D 120.0 . .
C26B C25B Si2B 115.2(3) . .
C26B C25B C30B 120.0 . .
C30B C25B Si2B 124.8(3) . .
C25B C26B H26B 120.0 . .
C27B C26B C25B 120.0 . .
C27B C26B H26B 120.0 . .
C26B C27B H27B 120.0 . .
C26B C27B C28B 120.0 . .
C28B C27B H27B 120.0 . .
C27B C28B H28B 120.0 . .
C29B C28B C27B 120.0 . .
C29B C28B H28B 120.0 . .
C28B C29B H29B 120.0 . .
C28B C29B C30B 120.0 . .
C30B C29B H29B 120.0 . .
C25B C30B C31B 121.6(6) . .
C29B C30B C25B 120.0 . .
C29B C30B C31B 118.3(6) . .
C30B C31B H31B 115.6 . .
C32B C31B C30B 128.7(10) . .
C32B C31B H31B 115.6 . .
C31B C32B H32C 120.0 . .
C31B C32B H32D 120.0 . .
H32C C32B H32D 120.0 . .

loop_
_geom_bond_atom_site_label_1
_geom_bond_atom_site_label_2
_geom_bond_distance
_geom_bond_site_symmetry_2
Si1A H1A 1.42(4) .
Si1A C1A 1.882(3) 2_665
Si1A C1A 1.882(3) 3_565
Si1A C1A 1.882(3) .
C1A C2A 1.398(4) .
C1A C6A 1.412(5) .
C2A H2A 0.9300 .
C2A C3A 1.380(6) .
C3A H3A 0.9300 .
C3A C4A 1.371(6) .
C4A H4A 0.9300 .
C4A C5A 1.397(5) .
C5A H5A 0.9300 .
C5A C6A 1.398(5) .
C6A C7A 1.479(5) .
C7A H7A 0.9300 .
C7A C8A 1.326(4) .
C8A H8AA 0.9300 .
C8A H8AB 0.9300 .
Si1B C1B 1.893(8) 3_565
Si1B C1B 1.893(8) 2_665
Si1B C1B 1.893(8) .
C1B C2B 1.3900 .
C1B C6B 1.3900 .
C2B H2BA 0.9300 .
C2B C3B 1.3900 .
C3B H3B 0.9300 .
C3B C4B 1.3900 .
C4B H4B 0.9300 .
C4B C5B 1.3900 .
C5B H5B 0.9300 .
C5B C6B 1.3900 .
C6B C7B 1.53(3) .
C7B H7B 0.9300 .
C7B C8B 1.31(2) .
C8B H8BA 0.9300 .
C8B H8BB 0.9300 .
Si2 H2 1.53(4) .
Si2 C9A 1.887(2) .
Si2 C17A 1.9083(19) .
Si2 C25A 1.899(2) .
C9A C10A 1.3900 .
C9A C14A 1.3900 .
C10A H10A 0.9300 .
C10A C11A 1.3900 .
C11A H11A 0.9300 .
C11A C12A 1.3900 .
C12A H12A 0.9300 .
C12A C13A 1.3900 .
C13A H13A 0.9300 .
C13A C14A 1.3900 .
C14A C15A 1.475(7) .
C15A H15A 0.9300 .
C15A C16A 1.335(7) .
C16A H16A 0.9300 .
C16A H16B 0.9300 .
C17A C18A 1.3900 .
C17A C22A 1.3900 .
C18A H18A 0.9300 .
C18A C19A 1.3900 .
C19A H19A 0.9300 .
C19A C20A 1.3900 .
C20A H20A 0.9300 .
C20A C21A 1.3900 .
C21A H21A 0.9300 .
C21A C22A 1.3900 .
C22A C23A 1.489(4) .
C23A H23A 0.9300 .
C23A C24A 1.288(7) .
C24A H24A 0.9300 .
C24A H24B 0.9300 .
C25A C26A 1.3900 .
C25A C30A 1.3900 .
C26A H26A 0.9300 .
C26A C27A 1.3900 .
C27A H27A 0.9300 .
C27A C28A 1.3900 .
C28A H28A 0.9300 .
C28A C29A 1.3900 .
C29A H29A 0.9300 .
C29A C30A 1.3900 .
C30A C31A 1.467(5) .
C31A H31A 0.9300 .
C31A C32A 1.296(6) .
C32A H32A 0.9300 .
C32A H32B 0.9300 .
Si2B H2B 1.43(6) .
Si2B C9B 1.909(4) .
Si2B C17B 1.894(4) .
Si2B C25B 1.889(4) .
C9B C10B 1.3900 .
C9B C14B 1.3900 .
C10B H10B 0.9300 .
C10B C11B 1.3900 .
C11B H11B 0.9300 .
C11B C12B 1.3900 .
C12B H12B 0.9300 .
C12B C13B 1.3900 .
C13B H13B 0.9300 .
C13B C14B 1.3900 .
C14B C15B 1.460(10) .
C15B H15B 0.9300 .
C15B C16B 1.312(14) .
C16B H16C 0.9300 .
C16B H16D 0.9300 .
C17B C18B 1.3900 .
C17B C22B 1.3900 .
C18B H18B 0.9300 .
C18B C19B 1.3900 .
C19B H19B 0.9300 .
C19B C20B 1.3900 .
C20B H20B 0.9300 .
C20B C21B 1.3900 .
C21B H21B 0.9300 .
C21B C22B 1.3900 .
C22B C23B 1.510(10) .
C23B H23B 0.9300 .
C23B C24B 1.297(12) .
C24B H24C 0.9300 .
C24B H24D 0.9300 .
C25B C26B 1.3900 .
C25B C30B 1.3900 .
C26B H26B 0.9300 .
C26B C27B 1.3900 .
C27B H27B 0.9300 .
C27B C28B 1.3900 .
C28B H28B 0.9300 .
C28B C29B 1.3900 .
C29B H29B 0.9300 .
C29B C30B 1.3900 .
C30B C31B 1.496(11) .
C31B H31B 0.9300 .
C31B C32B 1.221(15) .
C32B H32C 0.9300 .
C32B H32D 0.9300 .

loop_
_geom_torsion_atom_site_label_1
_geom_torsion_atom_site_label_2
_geom_torsion_atom_site_label_3
_geom_torsion_atom_site_label_4
_geom_torsion
_geom_torsion_site_symmetry_1
Si1A C1A C2A C3A -178.9(2) .
Si1A C1A C6A C5A 178.4(2) .
Si1A C1A C6A C7A -0.2(5) .
C1A Si1A C1A C2A -9.4(3) 2_665
C1A Si1A C1A C2A 111.10(16) 3_565
C1A Si1A C1A C6A 171.5(2) 2_665
C1A Si1A C1A C6A -67.9(3) 3_565
C1A C2A C3A C4A 0.2(5) .
C1A C6A C7A C8A -162.9(3) .
C2A C1A C6A C5A -0.6(5) .
C2A C1A C6A C7A -179.2(3) .
C2A C3A C4A C5A -0.2(5) .
C3A C4A C5A C6A -0.2(5) .
C4A C5A C6A C1A 0.6(5) .
C4A C5A C6A C7A 179.2(3) .
C5A C6A C7A C8A 18.5(5) .
C6A C1A C2A C3A 0.2(4) .
Si1B C1B C2B C3B 178.9(8) .
Si1B C1B C6B C5B -178.9(9) .
Si1B C1B C6B C7B 4.9(12) .
C1B Si1B C1B C2B -9.8(10) 3_565
C1B Si1B C1B C2B 108.1(5) 2_665
C1B Si1B C1B C6B 169.1(6) 3_565
C1B Si1B C1B C6B -73.0(9) 2_665
C1B C2B C3B C4B 0.0 .
C1B C6B C7B C8B -169(2) .
C2B C1B C6B C5B 0.0 .
C2B C1B C6B C7B -176.2(13) .
C2B C3B C4B C5B 0.0 .
C3B C4B C5B C6B 0.0 .
C4B C5B C6B C1B 0.0 .
C4B C5B C6B C7B 176.2(14) .
C5B C6B C7B C8B 15(3) .
C6B C1B C2B C3B 0.0 .
Si2 C9A C10A C11A -174.7(2) .
Si2 C9A C14A C13A 174.5(2) .
Si2 C9A C14A C15A -10.7(4) .
Si2 C17A C18A C19A -177.0(2) .
Si2 C17A C22A C21A 176.8(2) .
Si2 C17A C22A C23A -2.7(3) .
Si2 C25A C26A C27A -179.1(2) .
Si2 C25A C30A C29A 179.1(2) .
Si2 C25A C30A C31A 1.3(3) .
C9A Si2 C25A C26A -112.00(19) .
C9A Si2 C25A C30A 68.89(19) .
C9A C10A C11A C12A 0.0 .
C9A C14A C15A C16A -154.9(5) .
C10A C9A C14A C13A 0.0 .
C10A C9A C14A C15A 174.8(4) .
C10A C11A C12A C13A 0.0 .
C11A C12A C13A C14A 0.0 .
C12A C13A C14A C9A 0.0 .
C12A C13A C14A C15A -174.8(4) .
C13A C14A C15A C16A 19.9(7) .
C14A C9A C10A C11A 0.0 .
C17A Si2 C9A C10A -114.66(17) .
C17A Si2 C9A C14A 70.7(2) .
C17A Si2 C25A C26A 9.3(2) .
C17A Si2 C25A C30A -169.80(16) .
C17A C18A C19A C20A 0.0 .
C17A C22A C23A C24A 161.6(5) .
C18A C17A C22A C21A 0.0 .
C18A C17A C22A C23A -179.5(3) .
C18A C19A C20A C21A 0.0 .
C19A C20A C21A C22A 0.0 .
C20A C21A C22A C17A 0.0 .
C20A C21A C22A C23A 179.5(3) .
C21A C22A C23A C24A -17.9(6) .
C22A C17A C18A C19A 0.0 .
C25A Si2 C9A C10A 8.32(19) .
C25A Si2 C9A C14A -166.33(18) .
C25A C26A C27A C28A 0.0 .
C25A C30A C31A C32A 154.8(5) .
C26A C25A C30A C29A 0.0 .
C26A C25A C30A C31A -177.8(4) .
C26A C27A C28A C29A 0.0 .
C27A C28A C29A C30A 0.0 .
C28A C29A C30A C25A 0.0 .
C28A C29A C30A C31A 177.8(4) .
C29A C30A C31A C32A -23.0(7) .
C30A C25A C26A C27A 0.0 .
Si2B C9B C10B C11B 177.9(4) .
Si2B C9B C14B C13B -177.8(4) .
Si2B C9B C14B C15B 5.3(7) .
Si2B C17B C18B C19B -179.8(4) .
Si2B C17B C22B C21B 179.8(4) .
Si2B C17B C22B C23B -3.2(6) .
Si2B C25B C26B C27B -178.7(4) .
Si2B C25B C30B C29B 178.6(4) .
Si2B C25B C30B C31B -4.7(7) .
C9B Si2B C17B C18B -109.1(4) .
C9B Si2B C17B C22B 71.1(4) .
C9B Si2B C25B C26B 22.3(4) .
C9B Si2B C25B C30B -156.3(3) .
C9B C10B C11B C12B 0.0 .
C9B C14B C15B C16B 156.4(7) .
C10B C9B C14B C13B 0.0 .
C10B C9B C14B C15B -177.0(6) .
C10B C11B C12B C13B 0.0 .
C11B C12B C13B C14B 0.0 .
C12B C13B C14B C9B 0.0 .
C12B C13B C14B C15B 177.0(6) .
C13B C14B C15B C16B -20.6(10) .
C14B C9B C10B C11B 0.0 .
C17B Si2B C25B C26B -97.5(4) .
C17B Si2B C25B C30B 83.8(4) .
C17B C18B C19B C20B 0.0 .
C17B C22B C23B C24B 179.1(9) .
C18B C17B C22B C21B 0.0 .
C18B C17B C22B C23B 177.0(7) .
C18B C19B C20B C21B 0.0 .
C19B C20B C21B C22B 0.0 .
C20B C21B C22B C17B 0.0 .
C20B C21B C22B C23B -177.0(7) .
C21B C22B C23B C24B -3.9(13) .
C22B C17B C18B C19B 0.0 .
C25B Si2B C17B C18B 9.6(4) .
C25B Si2B C17B C22B -170.2(3) .
C25B C26B C27B C28B 0.0 .
C25B C30B C31B C32B -177.7(12) .
C26B C25B C30B C29B 0.0 .
C26B C25B C30B C31B 176.7(7) .
C26B C27B C28B C29B 0.0 .
C27B C28B C29B C30B 0.0 .
C28B C29B C30B C25B 0.0 .
C28B C29B C30B C31B -176.8(7) .
C29B C30B C31B C32B -0.9(16) .
C30B C25B C26B C27B 0.0 .

loop_
_smtbx_masks_void_nr
_smtbx_masks_void_average_x
_smtbx_masks_void_average_y
_smtbx_masks_void_average_z
_smtbx_masks_void_volume
_smtbx_masks_void_count_electrons
1 0.000 0.000 0.500 137.0 34.6
2 0.333 0.667 0.167 137.0 34.6
3 0.667 0.333 0.833 137.0 34.6
